data_4510557
loop_
_publ_author_name
'Liu, Lu'
'Ding, Jie'
'Huang, Chao'
'Li, Ming'
'Hou, Hongwei'
'Fan, Yaoting'

_publ_section_title
;
 Polynuclear CdIIPolymers: Crystal Structures, Topologies, and the
 Photodegradation for Organic Dye Contaminants
;
_journal_issue 6
_journal_name_full 'Crystal Growth &amp; Design'
_journal_page_first 3035
_journal_paper_doi 10.1021/cg500295r
_journal_volume 14
_journal_year 2014
_chemical_formula_moiety '2(C52 H30 Cd3 N2 O15), 3(O)'
_chemical_formula_sum 'C104 H78 Cd6 N4 O33'
_chemical_formula_weight 2586.10
_chemical_name_systematic
; 
 ? 
;
_space_group_IT_number 2
_symmetry_cell_setting triclinic
_symmetry_space_group_name_Hall '-P 1'
_symmetry_space_group_name_H-M 'P -1'
_atom_sites_solution_hydrogens geom
_atom_sites_solution_primary direct
_atom_sites_solution_secondary difmap
_audit_creation_method SHELXL-97
_cell_angle_alpha 95.54(3)
_cell_angle_beta 99.90(3)
_cell_angle_gamma 103.17(3)
_cell_formula_units_Z 1
_cell_length_a 9.3011(19)
_cell_length_b 13.991(3)
_cell_length_c 19.562(4)
_cell_measurement_temperature 293(2)
_cell_volume 2417.2(10)
_computing_structure_refinement 'SHELXL-97 (Sheldrick, 1997)'
_computing_structure_solution 'SHELXS-97 (Sheldrick, 1990)'
_diffrn_ambient_temperature 293(2)
_diffrn_measured_fraction_theta_full 0.996
_diffrn_measured_fraction_theta_max 0.996
_diffrn_radiation_monochromator graphite
_diffrn_radiation_source 'fine-focus sealed tube'
_diffrn_radiation_type MoK\a
_diffrn_radiation_wavelength 0.71073
_diffrn_reflns_av_R_equivalents 0.0264
_diffrn_reflns_av_sigmaI/netI 0.0352
_diffrn_reflns_limit_h_max 8
_diffrn_reflns_limit_h_min -11
_diffrn_reflns_limit_k_max 16
_diffrn_reflns_limit_k_min -16
_diffrn_reflns_limit_l_max 23
_diffrn_reflns_limit_l_min -21
_diffrn_reflns_number 18203
_diffrn_reflns_theta_full 25.50
_diffrn_reflns_theta_max 25.50
_diffrn_reflns_theta_min 1.51
_exptl_absorpt_coefficient_mu 1.385
_exptl_absorpt_correction_T_max 0.8192
_exptl_absorpt_correction_T_min 0.7692
_exptl_absorpt_correction_type multi-scan
_exptl_absorpt_process_details SADABS
_exptl_crystal_density_diffrn 1.777
_exptl_crystal_density_method 'not measured'
_exptl_crystal_F_000 1282
_exptl_crystal_size_max 0.20
_exptl_crystal_size_mid 0.18
_exptl_crystal_size_min 0.15
_refine_diff_density_max 1.228
_refine_diff_density_min -0.838
_refine_diff_density_rms 0.085
_refine_ls_extinction_method none
_refine_ls_goodness_of_fit_ref 1.011
_refine_ls_hydrogen_treatment constr
_refine_ls_matrix_type full
_refine_ls_number_parameters 664
_refine_ls_number_reflns 8968
_refine_ls_number_restraints 0
_refine_ls_restrained_S_all 1.011
_refine_ls_R_factor_all 0.0493
_refine_ls_R_factor_gt 0.0368
_refine_ls_shift/su_max 0.003
_refine_ls_shift/su_mean 0.000
_refine_ls_structure_factor_coef Fsqd
_refine_ls_weighting_details 'calc w=1/[\s^2^(Fo^2^)+(0.0573P)^2^+1.5559P] where P=(Fo^2^+2Fc^2^)/3'
_refine_ls_weighting_scheme calc
_refine_ls_wR_factor_gt 0.0958
_refine_ls_wR_factor_ref 0.1044
_reflns_number_gt 7222
_reflns_number_total 8968
_reflns_threshold_expression >2sigma(I)
_cod_data_source_file cg500295r_si_002.cif
_cod_data_source_block complex_4
_cod_depositor_comments 'Adding full bibliography for 4510554--4510557.cif.'
_cod_original_cell_volume 2417.1(8)
_cod_database_code 4510557

loop_
_symmetry_equiv_pos_as_xyz
'x, y, z'
'-x, -y, -z'

loop_
_atom_site_label
_atom_site_type_symbol
_atom_site_fract_x
_atom_site_fract_y
_atom_site_fract_z
_atom_site_U_iso_or_equiv
_atom_site_adp_type
_atom_site_occupancy
_atom_site_symmetry_multiplicity
_atom_site_calc_flag
_atom_site_refinement_flags
Cd1 Cd 0.18594(4) -0.47565(2) 0.968520(15) 0.04071(9) Uani 1 1 d .
Cd2 Cd 0.10160(4) 0.40488(2) 0.653299(17) 0.04489(10) Uani 1 1 d .
Cd3 Cd 0.36572(5) 0.59183(2) 0.507323(19) 0.05641(11) Uani 1 1 d .
O1 O -0.2188(6) -0.3714(3) 1.0020(3) 0.0837(13) Uani 1 1 d .
O2 O -0.0428(4) -0.4205(2) 0.95955(19) 0.0596(9) Uani 1 1 d .
O3 O 0.0245(5) -0.5617(3) 0.8662(2) 0.0754(11) Uani 1 1 d .
O4 O -0.4368(5) -0.4504(2) 0.57512(19) 0.0654(10) Uani 1 1 d .
O5 O -0.2170(5) -0.4461(3) 0.54515(19) 0.0687(10) Uani 1 1 d .
O6 O 0.0462(5) 0.2351(2) 0.65692(18) 0.0681(11) Uani 1 1 d .
O7 O 0.1118(4) 0.3294(2) 0.75896(18) 0.0590(9) Uani 1 1 d .
O8 O 0.3388(5) 0.4033(3) 0.6338(2) 0.0730(11) Uani 1 1 d .
O9 O -0.0056(6) 0.3784(4) 0.5370(2) 0.0835(13) Uani 1 1 d .
O10 O 0.2140(5) 0.5604(2) 0.6949(2) 0.0695(11) Uani 1 1 d .
O11 O 0.2478(5) 0.6096(3) 0.5942(2) 0.0708(11) Uani 1 1 d .
O12 O 0.6500(5) 1.2540(3) 0.5194(2) 0.0749(11) Uani 1 1 d .
O13 O 0.4609(5) 1.3047(3) 0.5456(2) 0.0754(12) Uani 1 1 d .
O14 O 0.7716(5) 1.3660(3) 0.9261(2) 0.0721(11) Uani 1 1 d .
O15 O 0.6739(5) 1.3063(3) 1.0123(2) 0.0761(12) Uani 1 1 d .
O16 O 0.0000 0.0000 0.5000 0.406(18) Uani 1 2 d S
O17 O 0.9249(18) 0.1614(13) 0.5119(6) 0.340(10) Uani 1 1 d .
N1 N 0.3731(5) -0.4913(3) 0.9052(2) 0.0585(10) Uani 1 1 d .
N2 N 0.8878(5) -0.5659(3) 0.6881(2) 0.0572(10) Uani 1 1 d .
C1 C -0.1179(6) -0.3581(3) 0.9673(2) 0.0517(11) Uani 1 1 d .
C2 C -0.0902(6) -0.2671(3) 0.9320(2) 0.0467(10) Uani 1 1 d .
C3 C -0.1726(7) -0.1975(4) 0.9409(3) 0.0589(13) Uani 1 1 d .
H3 H -0.2423 -0.2064 0.9701 0.071 Uiso 1 1 calc R
C4 C -0.1518(7) -0.1149(4) 0.9068(3) 0.0584(13) Uani 1 1 d .
H4 H -0.2058 -0.0677 0.9139 0.070 Uiso 1 1 calc R
C5 C -0.0512(5) -0.1021(3) 0.8622(2) 0.0460(10) Uani 1 1 d .
C6 C 0.0305(6) -0.1718(4) 0.8528(3) 0.0545(11) Uani 1 1 d .
H6 H 0.0979 -0.1639 0.8225 0.065 Uiso 1 1 calc R
C7 C 0.0126(6) -0.2536(3) 0.8884(3) 0.0533(11) Uani 1 1 d .
H7 H 0.0698 -0.2992 0.8828 0.064 Uiso 1 1 calc R
C8 C -0.0274(5) -0.0145(3) 0.8239(2) 0.0454(10) Uani 1 1 d .
C9 C 0.0257(6) 0.0804(3) 0.8630(3) 0.0552(12) Uani 1 1 d .
H9 H 0.0398 0.0871 0.9116 0.066 Uiso 1 1 calc R
C10 C 0.0573(6) 0.1641(3) 0.8306(2) 0.0530(11) Uani 1 1 d .
H10 H 0.0923 0.2264 0.8573 0.064 Uiso 1 1 calc R
C11 C 0.0366(5) 0.1547(3) 0.7583(2) 0.0468(10) Uani 1 1 d .
C12 C -0.0174(5) 0.0607(3) 0.7188(2) 0.0458(10) Uani 1 1 d .
H12 H -0.0322 0.0548 0.6702 0.055 Uiso 1 1 calc R
C13 C -0.0498(5) -0.0245(3) 0.7508(2) 0.0421(9) Uani 1 1 d .
C14 C -0.1128(5) -0.1232(3) 0.7060(2) 0.0436(9) Uani 1 1 d .
C15 C -0.0353(6) -0.1583(4) 0.6600(3) 0.0664(15) Uani 1 1 d .
H15 H 0.0580 -0.1199 0.6561 0.080 Uiso 1 1 calc R
C16 C -0.0930(7) -0.2498(4) 0.6192(3) 0.0691(16) Uani 1 1 d .
H16 H -0.0362 -0.2733 0.5898 0.083 Uiso 1 1 calc R
C17 C -0.2338(5) -0.3070(3) 0.6215(2) 0.0458(10) Uani 1 1 d .
C18 C -0.3137(6) -0.2715(3) 0.6672(3) 0.0533(11) Uani 1 1 d .
H18 H -0.4087 -0.3089 0.6695 0.064 Uiso 1 1 calc R
C19 C -0.2541(5) -0.1810(3) 0.7095(3) 0.0493(10) Uani 1 1 d .
H19 H -0.3087 -0.1585 0.7404 0.059 Uiso 1 1 calc R
C20 C -0.2991(7) -0.4068(3) 0.5776(2) 0.0555(12) Uani 1 1 d .
C21 C 0.0679(6) 0.2447(3) 0.7227(2) 0.0487(10) Uani 1 1 d .
C22 C 0.2553(5) 0.6263(3) 0.6584(3) 0.0490(10) Uani 1 1 d .
C23 C 0.3140(5) 0.7302(3) 0.6972(2) 0.0436(9) Uani 1 1 d .
C24 C 0.3323(6) 0.7444(3) 0.7691(3) 0.0527(11) Uani 1 1 d .
H24 H 0.3049 0.6903 0.7925 0.063 Uiso 1 1 calc R
C25 C 0.3909(6) 0.8381(4) 0.8070(3) 0.0547(11) Uani 1 1 d .
H25 H 0.4061 0.8461 0.8557 0.066 Uiso 1 1 calc R
C26 C 0.4273(5) 0.9206(3) 0.7728(3) 0.0485(10) Uani 1 1 d .
C27 C 0.4053(5) 0.9076(3) 0.6999(2) 0.0452(10) Uani 1 1 d .
C28 C 0.3502(5) 0.8115(3) 0.6623(2) 0.0449(9) Uani 1 1 d .
H28 H 0.3378 0.8024 0.6138 0.054 Uiso 1 1 calc R
C29 C 0.4364(5) 0.9924(3) 0.6589(2) 0.0470(10) Uani 1 1 d .
C30 C 0.5377(7) 0.9973(4) 0.6148(3) 0.0605(13) Uani 1 1 d .
H30 H 0.5846 0.9459 0.6090 0.073 Uiso 1 1 calc R
C31 C 0.5709(7) 1.0778(4) 0.5790(3) 0.0628(14) Uani 1 1 d .
H31 H 0.6427 1.0810 0.5510 0.075 Uiso 1 1 calc R
C32 C 0.4978(6) 1.1539(3) 0.5845(2) 0.0521(11) Uani 1 1 d .
C33 C 0.3917(6) 1.1472(3) 0.6270(3) 0.0596(13) Uani 1 1 d .
H33 H 0.3394 1.1963 0.6301 0.072 Uiso 1 1 calc R
C34 C 0.3625(6) 1.0684(3) 0.6649(3) 0.0574(12) Uani 1 1 d .
H34 H 0.2936 1.0661 0.6944 0.069 Uiso 1 1 calc R
C35 C 0.5380(7) 1.2418(3) 0.5476(3) 0.0569(12) Uani 1 1 d .
C36 C 0.4957(5) 1.0189(3) 0.8172(3) 0.0510(11) Uani 1 1 d .
C37 C 0.6249(6) 1.0832(3) 0.8062(3) 0.0544(12) Uani 1 1 d .
H37 H 0.6697 1.0656 0.7695 0.065 Uiso 1 1 calc R
C38 C 0.6874(6) 1.1723(3) 0.8488(3) 0.0566(12) Uani 1 1 d .
H38 H 0.7720 1.2152 0.8397 0.068 Uiso 1 1 calc R
C39 C 0.6262(6) 1.1989(4) 0.9049(3) 0.0583(12) Uani 1 1 d .
C40 C 0.5004(8) 1.1353(5) 0.9178(4) 0.083(2) Uani 1 1 d .
H40 H 0.4587 1.1521 0.9558 0.099 Uiso 1 1 calc R
C41 C 0.4350(7) 1.0452(4) 0.8738(3) 0.0758(18) Uani 1 1 d .
H41 H 0.3499 1.0027 0.8828 0.091 Uiso 1 1 calc R
C42 C 0.6948(6) 1.2970(4) 0.9509(3) 0.0601(13) Uani 1 1 d .
C43 C 0.4573(7) -0.4164(4) 0.8822(3) 0.0650(14) Uani 1 1 d .
H43 H 0.4521 -0.3525 0.8976 0.078 Uiso 1 1 calc R
C44 C 0.5525(7) -0.4278(4) 0.8368(3) 0.0656(14) Uani 1 1 d .
H44 H 0.6085 -0.3724 0.8222 0.079 Uiso 1 1 calc R
C45 C 0.5647(6) -0.5208(4) 0.8133(3) 0.0524(11) Uani 1 1 d .
C46 C 0.4770(6) -0.6001(4) 0.8373(3) 0.0642(14) Uani 1 1 d .
H46 H 0.4808 -0.6647 0.8231 0.077 Uiso 1 1 calc R
C47 C 0.3854(6) -0.5820(4) 0.8820(3) 0.0634(14) Uani 1 1 d .
H47 H 0.3278 -0.6361 0.8973 0.076 Uiso 1 1 calc R
C48 C 0.6727(6) -0.5361(4) 0.7677(2) 0.0509(10) Uani 1 1 d .
C49 C 0.7870(7) -0.4583(4) 0.7591(3) 0.0613(13) Uani 1 1 d .
H49 H 0.7945 -0.3942 0.7799 0.074 Uiso 1 1 calc R
C50 C 0.8895(7) -0.4762(4) 0.7198(3) 0.0628(13) Uani 1 1 d .
H50 H 0.9651 -0.4225 0.7149 0.075 Uiso 1 1 calc R
C51 C 0.7744(6) -0.6401(4) 0.6963(3) 0.0646(14) Uani 1 1 d .
H51 H 0.7676 -0.7032 0.6739 0.078 Uiso 1 1 calc R
C52 C 0.6690(7) -0.6297(4) 0.7347(3) 0.0675(14) Uani 1 1 d .
H52 H 0.5948 -0.6847 0.7390 0.081 Uiso 1 1 calc R

loop_
_atom_site_aniso_label
_atom_site_aniso_U_11
_atom_site_aniso_U_22
_atom_site_aniso_U_33
_atom_site_aniso_U_23
_atom_site_aniso_U_13
_atom_site_aniso_U_12
Cd1 0.05334(19) 0.02944(15) 0.03790(15) 0.00324(11) 0.01079(12) 0.00680(12)
Cd2 0.0602(2) 0.02862(15) 0.04754(18) 0.00657(12) 0.02020(14) 0.00709(13)
Cd3 0.0876(3) 0.03063(16) 0.04964(19) 0.00137(13) 0.02159(18) 0.00794(16)
O1 0.115(4) 0.073(3) 0.094(3) 0.049(2) 0.059(3) 0.041(3)
O2 0.076(2) 0.0354(16) 0.070(2) 0.0166(15) 0.0115(18) 0.0186(16)
O3 0.075(3) 0.088(3) 0.054(2) -0.0156(19) 0.0039(18) 0.020(2)
O4 0.083(3) 0.0395(17) 0.059(2) 0.0070(15) -0.0010(18) -0.0025(17)
O5 0.104(3) 0.0398(17) 0.058(2) -0.0060(15) 0.016(2) 0.0149(19)
O6 0.117(3) 0.0367(17) 0.0502(19) 0.0085(14) 0.029(2) 0.0086(18)
O7 0.087(3) 0.0295(15) 0.0557(19) 0.0058(13) 0.0154(17) 0.0044(15)
O8 0.075(3) 0.054(2) 0.095(3) 0.009(2) 0.030(2) 0.0163(19)
O9 0.100(3) 0.089(3) 0.051(2) 0.007(2) 0.009(2) 0.010(3)
O10 0.101(3) 0.0300(16) 0.073(2) 0.0021(15) 0.034(2) -0.0030(17)
O11 0.104(3) 0.0449(19) 0.061(2) -0.0073(16) 0.032(2) 0.0076(19)
O12 0.101(3) 0.058(2) 0.082(3) 0.030(2) 0.043(2) 0.026(2)
O13 0.108(3) 0.047(2) 0.089(3) 0.0266(19) 0.042(2) 0.031(2)
O14 0.080(3) 0.0441(19) 0.075(3) -0.0058(17) 0.006(2) -0.0054(18)
O15 0.080(3) 0.058(2) 0.080(3) -0.024(2) 0.024(2) 0.0044(19)
O16 0.63(5) 0.33(3) 0.157(16) -0.050(18) -0.04(2) 0.02(3)
O17 0.328(18) 0.40(2) 0.165(10) -0.027(12) 0.077(11) -0.155(16)
N1 0.056(2) 0.050(2) 0.073(3) 0.012(2) 0.022(2) 0.0121(19)
N2 0.067(3) 0.054(2) 0.056(2) 0.0111(18) 0.019(2) 0.017(2)
C1 0.070(3) 0.039(2) 0.046(2) 0.0120(18) 0.008(2) 0.014(2)
C2 0.065(3) 0.034(2) 0.042(2) 0.0101(17) 0.008(2) 0.0153(19)
C3 0.082(4) 0.049(3) 0.059(3) 0.017(2) 0.030(3) 0.026(3)
C4 0.087(4) 0.041(2) 0.060(3) 0.014(2) 0.025(3) 0.029(2)
C5 0.059(3) 0.033(2) 0.045(2) 0.0090(17) 0.0058(19) 0.0113(18)
C6 0.061(3) 0.047(3) 0.064(3) 0.021(2) 0.021(2) 0.018(2)
C7 0.063(3) 0.042(2) 0.062(3) 0.014(2) 0.017(2) 0.022(2)
C8 0.055(3) 0.0285(19) 0.053(2) 0.0087(17) 0.011(2) 0.0100(18)
C9 0.080(3) 0.035(2) 0.046(2) 0.0057(18) 0.006(2) 0.008(2)
C10 0.072(3) 0.029(2) 0.052(3) 0.0028(18) 0.007(2) 0.005(2)
C11 0.056(3) 0.0297(19) 0.055(3) 0.0078(18) 0.015(2) 0.0064(18)
C12 0.060(3) 0.033(2) 0.046(2) 0.0067(17) 0.014(2) 0.0102(18)
C13 0.046(2) 0.0308(19) 0.051(2) 0.0053(17) 0.0132(18) 0.0104(17)
C14 0.052(2) 0.0304(19) 0.048(2) 0.0061(17) 0.0093(19) 0.0092(17)
C15 0.064(3) 0.047(3) 0.082(4) -0.010(2) 0.034(3) -0.004(2)
C16 0.071(4) 0.056(3) 0.077(4) -0.015(3) 0.034(3) 0.005(3)
C17 0.059(3) 0.0299(19) 0.046(2) 0.0046(17) 0.0095(19) 0.0077(18)
C18 0.051(3) 0.040(2) 0.064(3) 0.003(2) 0.010(2) 0.004(2)
C19 0.050(3) 0.038(2) 0.062(3) 0.0016(19) 0.018(2) 0.0116(19)
C20 0.083(4) 0.037(2) 0.042(2) 0.0057(18) 0.003(2) 0.013(2)
C21 0.060(3) 0.037(2) 0.051(2) 0.0074(18) 0.018(2) 0.0111(19)
C22 0.055(3) 0.033(2) 0.061(3) 0.0016(19) 0.020(2) 0.0115(19)
C23 0.048(2) 0.0267(19) 0.056(2) 0.0002(17) 0.0148(19) 0.0076(17)
C24 0.065(3) 0.037(2) 0.057(3) 0.0061(19) 0.019(2) 0.008(2)
C25 0.068(3) 0.045(2) 0.048(2) -0.0004(19) 0.017(2) 0.007(2)
C26 0.046(2) 0.035(2) 0.063(3) -0.0044(19) 0.016(2) 0.0063(18)
C27 0.045(2) 0.031(2) 0.060(3) 0.0021(18) 0.015(2) 0.0089(17)
C28 0.054(3) 0.032(2) 0.050(2) 0.0018(17) 0.0128(19) 0.0121(18)
C29 0.055(3) 0.0284(19) 0.053(2) 0.0000(17) 0.008(2) 0.0055(18)
C30 0.086(4) 0.041(2) 0.063(3) 0.008(2) 0.028(3) 0.022(2)
C31 0.092(4) 0.049(3) 0.059(3) 0.010(2) 0.032(3) 0.027(3)
C32 0.069(3) 0.034(2) 0.049(2) 0.0008(18) 0.010(2) 0.009(2)
C33 0.067(3) 0.035(2) 0.081(4) 0.011(2) 0.021(3) 0.017(2)
C34 0.061(3) 0.040(2) 0.079(3) 0.016(2) 0.028(3) 0.014(2)
C35 0.081(4) 0.037(2) 0.049(3) 0.0019(19) 0.009(2) 0.013(2)
C36 0.051(3) 0.036(2) 0.060(3) -0.0080(19) 0.013(2) 0.0039(19)
C37 0.055(3) 0.044(2) 0.062(3) -0.006(2) 0.020(2) 0.008(2)
C38 0.056(3) 0.039(2) 0.067(3) -0.004(2) 0.016(2) -0.001(2)
C39 0.058(3) 0.041(2) 0.067(3) -0.012(2) 0.009(2) 0.003(2)
C40 0.081(4) 0.067(4) 0.090(4) -0.031(3) 0.041(3) -0.003(3)
C41 0.069(4) 0.060(3) 0.082(4) -0.024(3) 0.034(3) -0.015(3)
C42 0.058(3) 0.047(3) 0.068(3) -0.014(2) 0.006(2) 0.011(2)
C43 0.083(4) 0.051(3) 0.065(3) 0.004(2) 0.031(3) 0.016(3)
C44 0.084(4) 0.045(3) 0.071(3) 0.010(2) 0.032(3) 0.010(3)
C45 0.056(3) 0.051(3) 0.049(2) 0.008(2) 0.007(2) 0.013(2)
C46 0.069(3) 0.046(3) 0.081(4) 0.005(2) 0.028(3) 0.012(2)
C47 0.061(3) 0.051(3) 0.081(4) 0.010(3) 0.030(3) 0.009(2)
C48 0.055(3) 0.049(2) 0.048(2) 0.0025(19) 0.008(2) 0.013(2)
C49 0.079(4) 0.048(3) 0.064(3) 0.014(2) 0.025(3) 0.020(3)
C50 0.075(4) 0.046(3) 0.077(3) 0.016(2) 0.035(3) 0.015(2)
C51 0.068(3) 0.052(3) 0.065(3) -0.014(2) 0.007(3) 0.012(2)
C52 0.064(3) 0.060(3) 0.070(3) -0.006(3) 0.016(3) 0.001(3)

loop_
_atom_type_symbol
_atom_type_description
_atom_type_scat_dispersion_real
_atom_type_scat_dispersion_imag
_atom_type_scat_source
C C 0.0033 0.0016 'International Tables Vol C Tables 4.2.6.8 and 6.1.1.4'
H H 0.0000 0.0000 'International Tables Vol C Tables 4.2.6.8 and 6.1.1.4'
N N 0.0061 0.0033 'International Tables Vol C Tables 4.2.6.8 and 6.1.1.4'
O O 0.0106 0.0060 'International Tables Vol C Tables 4.2.6.8 and 6.1.1.4'
Cd Cd -0.8075 1.2024 'International Tables Vol C Tables 4.2.6.8 and 6.1.1.4'

loop_
_geom_angle_atom_site_label_1
_geom_angle_atom_site_label_2
_geom_angle_atom_site_label_3
_geom_angle
_geom_angle_site_symmetry_1
_geom_angle_site_symmetry_3
O3 Cd1 N1 83.40(16) . .
O3 Cd1 O1 87.65(18) . 2_547
N1 Cd1 O1 81.62(15) . 2_547
O3 Cd1 O14 149.47(15) . 2_667
N1 Cd1 O14 124.04(16) . 2_667
O1 Cd1 O14 107.82(16) 2_547 2_667
O3 Cd1 O15 127.12(17) . 2_667
N1 Cd1 O15 81.05(14) . 2_667
O1 Cd1 O15 138.49(18) 2_547 2_667
O14 Cd1 O15 55.03(14) 2_667 2_667
O3 Cd1 O2 72.84(14) . .
N1 Cd1 O2 140.99(14) . .
O1 Cd1 O2 126.50(14) 2_547 .
O14 Cd1 O2 76.85(14) 2_667 .
O15 Cd1 O2 89.04(14) 2_667 .
O3 Cd1 O2 91.42(15) . 2_547
N1 Cd1 O2 135.30(13) . 2_547
O1 Cd1 O2 53.76(13) 2_547 2_547
O14 Cd1 O2 78.07(13) 2_667 2_547
O15 Cd1 O2 133.03(13) 2_667 2_547
O2 Cd1 O2 76.92(12) . 2_547
O3 Cd1 C42 146.06(17) . 2_667
N1 Cd1 C42 102.85(16) . 2_667
O1 Cd1 C42 126.14(19) 2_547 2_667
O14 Cd1 C42 27.57(16) 2_667 2_667
O15 Cd1 C42 27.47(16) 2_667 2_667
O2 Cd1 C42 82.56(15) . 2_667
O2 Cd1 C42 105.63(15) 2_547 2_667
O3 Cd1 C1 89.37(16) . 2_547
N1 Cd1 C1 108.31(15) . 2_547
O1 Cd1 C1 26.73(15) 2_547 2_547
O14 Cd1 C1 93.36(14) 2_667 2_547
O15 Cd1 C1 143.47(15) 2_667 2_547
O2 Cd1 C1 102.02(14) . 2_547
O2 Cd1 C1 27.03(14) 2_547 2_547
C42 Cd1 C1 118.94(16) 2_667 2_547
O10 Cd2 O9 114.33(17) . .
O10 Cd2 O8 82.05(15) . .
O9 Cd2 O8 93.96(17) . .
O10 Cd2 N2 87.38(16) . 1_465
O9 Cd2 N2 93.66(17) . 1_465
O8 Cd2 N2 168.84(15) . 1_465
O10 Cd2 O6 154.32(16) . .
O9 Cd2 O6 90.65(16) . .
O8 Cd2 O6 90.71(15) . .
N2 Cd2 O6 97.34(15) 1_465 .
O10 Cd2 O7 101.44(13) . .
O9 Cd2 O7 143.37(14) . .
O8 Cd2 O7 98.67(15) . .
N2 Cd2 O7 79.85(15) 1_465 .
O6 Cd2 O7 55.16(12) . .
O10 Cd2 C21 128.59(15) . .
O9 Cd2 C21 117.05(16) . .
O8 Cd2 C21 95.96(15) . .
N2 Cd2 C21 87.81(15) 1_465 .
O6 Cd2 C21 27.50(13) . .
O7 Cd2 C21 27.67(12) . .
O11 Cd3 O5 96.99(15) . 2_556
O11 Cd3 O12 90.50(15) . 2_676
O5 Cd3 O12 127.15(17) 2_556 2_676
O11 Cd3 O4 94.31(16) . 1_665
O5 Cd3 O4 103.44(14) 2_556 1_665
O12 Cd3 O4 128.15(15) 2_676 1_665
O11 Cd3 O13 136.74(14) . 2_676
O5 Cd3 O13 123.99(15) 2_556 2_676
O12 Cd3 O13 55.24(14) 2_676 2_676
O4 Cd3 O13 89.37(15) 1_665 2_676
O11 Cd3 C35 115.22(15) . 2_676
O5 Cd3 C35 129.55(15) 2_556 2_676
O12 Cd3 C35 27.51(16) 2_676 2_676
O4 Cd3 C35 111.15(16) 1_665 2_676
O13 Cd3 C35 27.80(15) 2_676 2_676
C1 O1 Cd1 95.2(3) . 2_547
C1 O2 Cd1 154.6(3) . .
C1 O2 Cd1 89.7(3) . 2_547
Cd1 O2 Cd1 103.08(12) . 2_547
C20 O4 Cd3 122.8(3) . 1_445
C20 O5 Cd3 104.6(3) . 2_556
C21 O6 Cd2 93.9(3) . .
C21 O7 Cd2 89.9(3) . .
C22 O10 Cd2 124.8(3) . .
C22 O11 Cd3 148.0(4) . .
C35 O12 Cd3 94.0(3) . 2_676
C35 O13 Cd3 90.9(3) . 2_676
C42 O14 Cd1 91.6(3) . 2_667
C42 O15 Cd1 90.7(3) . 2_667
C43 N1 C47 115.9(5) . .
C43 N1 Cd1 124.0(4) . .
C47 N1 Cd1 119.5(3) . .
C51 N2 C50 114.9(4) . .
C51 N2 Cd2 122.0(3) . 1_645
C50 N2 Cd2 120.4(4) . 1_645
O1 C1 O2 121.3(4) . .
O1 C1 C2 119.0(5) . .
O2 C1 C2 119.7(5) . .
O1 C1 Cd1 58.0(3) . 2_547
O2 C1 Cd1 63.2(2) . 2_547
C2 C1 Cd1 176.6(4) . 2_547
C7 C2 C3 119.4(4) . .
C7 C2 C1 120.7(4) . .
C3 C2 C1 119.8(4) . .
C4 C3 C2 120.3(5) . .
C4 C3 H3 119.8 . .
C2 C3 H3 119.8 . .
C5 C4 C3 120.3(5) . .
C5 C4 H4 119.8 . .
C3 C4 H4 119.8 . .
C4 C5 C6 119.4(4) . .
C4 C5 C8 121.7(4) . .
C6 C5 C8 118.9(4) . .
C7 C6 C5 120.4(5) . .
C7 C6 H6 119.8 . .
C5 C6 H6 119.8 . .
C2 C7 C6 120.1(5) . .
C2 C7 H7 120.0 . .
C6 C7 H7 120.0 . .
C13 C8 C9 119.3(4) . .
C13 C8 C5 122.1(4) . .
C9 C8 C5 118.5(4) . .
C10 C9 C8 121.2(4) . .
C10 C9 H9 119.4 . .
C8 C9 H9 119.4 . .
C9 C10 C11 119.7(4) . .
C9 C10 H10 120.1 . .
C11 C10 H10 120.1 . .
C10 C11 C12 119.6(4) . .
C10 C11 C21 120.2(4) . .
C12 C11 C21 120.2(4) . .
C11 C12 C13 121.3(4) . .
C11 C12 H12 119.3 . .
C13 C12 H12 119.3 . .
C8 C13 C12 118.8(4) . .
C8 C13 C14 121.9(4) . .
C12 C13 C14 119.3(4) . .
C15 C14 C19 118.4(4) . .
C15 C14 C13 121.3(4) . .
C19 C14 C13 120.4(4) . .
C14 C15 C16 121.1(5) . .
C14 C15 H15 119.4 . .
C16 C15 H15 119.4 . .
C17 C16 C15 121.0(5) . .
C17 C16 H16 119.5 . .
C15 C16 H16 119.5 . .
C16 C17 C18 118.2(4) . .
C16 C17 C20 122.0(4) . .
C18 C17 C20 119.8(4) . .
C19 C18 C17 120.8(4) . .
C19 C18 H18 119.6 . .
C17 C18 H18 119.6 . .
C18 C19 C14 120.5(4) . .
C18 C19 H19 119.8 . .
C14 C19 H19 119.8 . .
O5 C20 O4 121.5(4) . .
O5 C20 C17 119.5(5) . .
O4 C20 C17 118.9(5) . .
O6 C21 O7 120.9(4) . .
O6 C21 C11 119.5(4) . .
O7 C21 C11 119.6(4) . .
O6 C21 Cd2 58.6(2) . .
O7 C21 Cd2 62.4(2) . .
C11 C21 Cd2 175.5(4) . .
O11 C22 O10 123.6(4) . .
O11 C22 C23 120.8(4) . .
O10 C22 C23 115.6(4) . .
C24 C23 C28 119.4(4) . .
C24 C23 C22 118.8(4) . .
C28 C23 C22 121.8(4) . .
C23 C24 C25 120.8(4) . .
C23 C24 H24 119.6 . .
C25 C24 H24 119.6 . .
C24 C25 C26 120.5(5) . .
C24 C25 H25 119.8 . .
C26 C25 H25 119.8 . .
C27 C26 C25 119.2(4) . .
C27 C26 C36 123.2(4) . .
C25 C26 C36 117.6(4) . .
C26 C27 C28 119.5(4) . .
C26 C27 C29 122.7(4) . .
C28 C27 C29 117.8(4) . .
C23 C28 C27 120.5(4) . .
C23 C28 H28 119.7 . .
C27 C28 H28 119.7 . .
C30 C29 C34 118.8(4) . .
C30 C29 C27 121.0(4) . .
C34 C29 C27 120.2(4) . .
C29 C30 C31 121.0(5) . .
C29 C30 H30 119.5 . .
C31 C30 H30 119.5 . .
C32 C31 C30 120.7(5) . .
C32 C31 H31 119.7 . .
C30 C31 H31 119.7 . .
C31 C32 C33 118.3(5) . .
C31 C32 C35 120.3(5) . .
C33 C32 C35 121.4(5) . .
C34 C33 C32 120.9(5) . .
C34 C33 H33 119.5 . .
C32 C33 H33 119.5 . .
C33 C34 C29 120.2(5) . .
C33 C34 H34 119.9 . .
C29 C34 H34 119.9 . .
O12 C35 O13 119.5(5) . .
O12 C35 C32 120.0(5) . .
O13 C35 C32 120.4(5) . .
O12 C35 Cd3 58.5(3) . 2_676
O13 C35 Cd3 61.3(3) . 2_676
C32 C35 Cd3 174.0(4) . 2_676
C37 C36 C41 118.2(4) . .
C37 C36 C26 122.1(4) . .
C41 C36 C26 119.5(4) . .
C38 C37 C36 121.0(4) . .
C38 C37 H37 119.5 . .
C36 C37 H37 119.5 . .
C37 C38 C39 120.8(5) . .
C37 C38 H38 119.6 . .
C39 C38 H38 119.6 . .
C40 C39 C38 119.2(4) . .
C40 C39 C42 120.5(5) . .
C38 C39 C42 120.3(5) . .
C39 C40 C41 120.2(5) . .
C39 C40 H40 119.9 . .
C41 C40 H40 119.9 . .
C36 C41 C40 120.7(5) . .
C36 C41 H41 119.7 . .
C40 C41 H41 119.7 . .
O15 C42 O14 122.6(5) . .
O15 C42 C39 118.7(5) . .
O14 C42 C39 118.6(5) . .
O15 C42 Cd1 61.9(3) . 2_667
O14 C42 Cd1 60.8(3) . 2_667
C39 C42 Cd1 178.6(4) . 2_667
N1 C43 C44 123.7(5) . .
N1 C43 H43 118.1 . .
C44 C43 H43 118.1 . .
C45 C44 C43 120.1(5) . .
C45 C44 H44 119.9 . .
C43 C44 H44 119.9 . .
C44 C45 C46 116.7(5) . .
C44 C45 C48 121.9(5) . .
C46 C45 C48 121.3(5) . .
C47 C46 C45 119.3(5) . .
C47 C46 H46 120.4 . .
C45 C46 H46 120.4 . .
N1 C47 C46 124.3(5) . .
N1 C47 H47 117.8 . .
C46 C47 H47 117.8 . .
C49 C48 C52 116.7(5) . .
C49 C48 C45 121.2(4) . .
C52 C48 C45 122.0(5) . .
C50 C49 C48 119.6(5) . .
C50 C49 H49 120.2 . .
C48 C49 H49 120.2 . .
N2 C50 C49 124.4(5) . .
N2 C50 H50 117.8 . .
C49 C50 H50 117.8 . .
N2 C51 C52 124.9(5) . .
N2 C51 H51 117.6 . .
C52 C51 H51 117.6 . .
C51 C52 C48 119.5(5) . .
C51 C52 H52 120.2 . .
C48 C52 H52 120.2 . .

loop_
_geom_bond_atom_site_label_1
_geom_bond_atom_site_label_2
_geom_bond_distance
_geom_bond_site_symmetry_2
Cd1 O3 2.320(4) .
Cd1 N1 2.340(4) .
Cd1 O1 2.341(4) 2_547
Cd1 O14 2.365(4) 2_667
Cd1 O15 2.388(4) 2_667
Cd1 O2 2.408(4) .
Cd1 O2 2.454(4) 2_547
Cd1 C42 2.709(5) 2_667
Cd1 C1 2.748(5) 2_547
Cd2 O10 2.194(3) .
Cd2 O9 2.279(4) .
Cd2 O8 2.307(4) .
Cd2 N2 2.317(4) 1_465
Cd2 O6 2.324(3) .
Cd2 O7 2.407(3) .
Cd2 C21 2.717(5) .
Cd3 O11 2.199(4) .
Cd3 O5 2.224(4) 2_556
Cd3 O12 2.299(4) 2_676
Cd3 O4 2.300(4) 1_665
Cd3 O13 2.360(4) 2_676
Cd3 C35 2.690(5) 2_676
O1 C1 1.241(7) .
O1 Cd1 2.341(4) 2_547
O2 C1 1.249(6) .
O2 Cd1 2.454(4) 2_547
O4 C20 1.277(7) .
O4 Cd3 2.300(4) 1_445
O5 C20 1.256(7) .
O5 Cd3 2.224(4) 2_556
O6 C21 1.258(6) .
O7 C21 1.262(5) .
O10 C22 1.252(6) .
O11 C22 1.242(6) .
O12 C35 1.246(7) .
O12 Cd3 2.299(4) 2_676
O13 C35 1.255(7) .
O13 Cd3 2.360(4) 2_676
O14 C42 1.254(7) .
O14 Cd1 2.365(4) 2_667
O15 C42 1.249(7) .
O15 Cd1 2.388(4) 2_667
N1 C43 1.323(7) .
N1 C47 1.344(7) .
N2 C51 1.344(7) .
N2 C50 1.341(7) .
N2 Cd2 2.317(4) 1_645
C1 C2 1.498(6) .
C1 Cd1 2.748(5) 2_547
C2 C7 1.381(7) .
C2 C3 1.386(7) .
C3 C4 1.383(7) .
C3 H3 0.9300 .
C4 C5 1.379(7) .
C4 H4 0.9300 .
C5 C6 1.384(7) .
C5 C8 1.491(6) .
C6 C7 1.388(6) .
C6 H6 0.9300 .
C7 H7 0.9300 .
C8 C13 1.398(6) .
C8 C9 1.403(6) .
C9 C10 1.380(6) .
C9 H9 0.9300 .
C10 C11 1.384(7) .
C10 H10 0.9300 .
C11 C12 1.395(6) .
C11 C21 1.492(6) .
C12 C13 1.395(6) .
C12 H12 0.9300 .
C13 C14 1.497(6) .
C14 C15 1.367(7) .
C14 C19 1.394(6) .
C15 C16 1.380(7) .
C15 H15 0.9300 .
C16 C17 1.380(7) .
C16 H16 0.9300 .
C17 C18 1.381(7) .
C17 C20 1.503(6) .
C18 C19 1.384(6) .
C18 H18 0.9300 .
C19 H19 0.9300 .
C22 C23 1.507(6) .
C23 C24 1.378(7) .
C23 C28 1.388(6) .
C24 C25 1.383(7) .
C24 H24 0.9300 .
C25 C26 1.395(7) .
C25 H25 0.9300 .
C26 C27 1.394(7) .
C26 C36 1.493(6) .
C27 C28 1.405(6) .
C27 C29 1.498(6) .
C28 H28 0.9300 .
C29 C30 1.377(7) .
C29 C34 1.397(7) .
C30 C31 1.387(7) .
C30 H30 0.9300 .
C31 C32 1.392(7) .
C31 H31 0.9300 .
C32 C33 1.389(7) .
C32 C35 1.493(7) .
C33 C34 1.390(7) .
C33 H33 0.9300 .
C34 H34 0.9300 .
C35 Cd3 2.690(5) 2_676
C36 C37 1.390(7) .
C36 C41 1.382(7) .
C37 C38 1.375(7) .
C37 H37 0.9300 .
C38 C39 1.378(7) .
C38 H38 0.9300 .
C39 C40 1.376(8) .
C39 C42 1.505(6) .
C40 C41 1.399(7) .
C40 H40 0.9300 .
C41 H41 0.9300 .
C42 Cd1 2.709(5) 2_667
C43 C44 1.380(8) .
C43 H43 0.9300 .
C44 C45 1.374(7) .
C44 H44 0.9300 .
C45 C46 1.392(7) .
C45 C48 1.491(7) .
C46 C47 1.366(8) .
C46 H46 0.9300 .
C47 H47 0.9300 .
C48 C49 1.383(7) .
C48 C52 1.392(7) .
C49 C50 1.373(7) .
C49 H49 0.9300 .
C50 H50 0.9300 .
C51 C52 1.358(8) .
C51 H51 0.9300 .
C52 H52 0.9300 .

loop_
_geom_torsion_atom_site_label_1
_geom_torsion_atom_site_label_2
_geom_torsion_atom_site_label_3
_geom_torsion_atom_site_label_4
_geom_torsion
_geom_torsion_site_symmetry_1
_geom_torsion_site_symmetry_4
O3 Cd1 O2 C1 -145.8(8) . .
N1 Cd1 O2 C1 -90.7(8) . .
O1 Cd1 O2 C1 140.5(7) 2_547 .
O14 Cd1 O2 C1 37.9(8) 2_667 .
O15 Cd1 O2 C1 -16.3(8) 2_667 .
O2 Cd1 O2 C1 118.5(8) 2_547 .
C42 Cd1 O2 C1 10.5(8) 2_667 .
C1 Cd1 O2 C1 128.6(7) 2_547 .
O3 Cd1 O2 Cd1 95.65(17) . 2_547
N1 Cd1 O2 Cd1 150.74(18) . 2_547
O1 Cd1 O2 Cd1 22.0(2) 2_547 2_547
O14 Cd1 O2 Cd1 -80.58(15) 2_667 2_547
O15 Cd1 O2 Cd1 -134.80(15) 2_667 2_547
O2 Cd1 O2 Cd1 0.000(1) 2_547 2_547
C42 Cd1 O2 Cd1 -108.02(17) 2_667 2_547
C1 Cd1 O2 Cd1 10.10(16) 2_547 2_547
O10 Cd2 O6 C21 28.6(5) . .
O9 Cd2 O6 C21 -164.4(3) . .
O8 Cd2 O6 C21 101.6(3) . .
N2 Cd2 O6 C21 -70.7(3) 1_465 .
O7 Cd2 O6 C21 1.5(3) . .
O10 Cd2 O7 C21 -169.9(3) . .
O9 Cd2 O7 C21 22.5(4) . .
O8 Cd2 O7 C21 -86.3(3) . .
N2 Cd2 O7 C21 104.9(3) 1_465 .
O6 Cd2 O7 C21 -1.5(3) . .
O9 Cd2 O10 C22 -19.1(5) . .
O8 Cd2 O10 C22 71.6(4) . .
N2 Cd2 O10 C22 -112.0(5) 1_465 .
O6 Cd2 O10 C22 146.5(4) . .
O7 Cd2 O10 C22 168.9(4) . .
C21 Cd2 O10 C22 162.9(4) . .
O5 Cd3 O11 C22 127.8(6) 2_556 .
O12 Cd3 O11 C22 -104.6(6) 2_676 .
O4 Cd3 O11 C22 23.7(6) 1_665 .
O13 Cd3 O11 C22 -69.9(7) 2_676 .
C35 Cd3 O11 C22 -92.1(6) 2_676 .
O3 Cd1 N1 C43 109.9(5) . .
O1 Cd1 N1 C43 -161.5(5) 2_547 .
O14 Cd1 N1 C43 -55.6(5) 2_667 .
O15 Cd1 N1 C43 -19.4(5) 2_667 .
O2 Cd1 N1 C43 57.8(6) . .
O2 Cd1 N1 C43 -164.8(4) 2_547 .
C42 Cd1 N1 C43 -36.2(5) 2_667 .
C1 Cd1 N1 C43 -163.0(5) 2_547 .
O3 Cd1 N1 C47 -60.9(4) . .
O1 Cd1 N1 C47 27.6(4) 2_547 .
O14 Cd1 N1 C47 133.5(4) 2_667 .
O15 Cd1 N1 C47 169.8(5) 2_667 .
O2 Cd1 N1 C47 -113.0(4) . .
O2 Cd1 N1 C47 24.4(5) 2_547 .
C42 Cd1 N1 C47 152.9(4) 2_667 .
C1 Cd1 N1 C47 26.2(5) 2_547 .
Cd1 O1 C1 O2 0.4(6) 2_547 .
Cd1 O1 C1 C2 178.2(4) 2_547 .
Cd1 O2 C1 O1 -121.6(7) . .
Cd1 O2 C1 O1 -0.4(5) 2_547 .
Cd1 O2 C1 C2 60.7(9) . .
Cd1 O2 C1 C2 -178.1(4) 2_547 .
Cd1 O2 C1 Cd1 -121.1(8) . 2_547
O1 C1 C2 C7 -174.8(5) . .
O2 C1 C2 C7 3.0(7) . .
Cd1 C1 C2 C7 -148(5) 2_547 .
O1 C1 C2 C3 2.7(8) . .
O2 C1 C2 C3 -179.5(5) . .
Cd1 C1 C2 C3 30(6) 2_547 .
C7 C2 C3 C4 -0.3(8) . .
C1 C2 C3 C4 -177.8(5) . .
C2 C3 C4 C5 1.5(9) . .
C3 C4 C5 C6 -1.1(8) . .
C3 C4 C5 C8 179.3(5) . .
C4 C5 C6 C7 -0.5(8) . .
C8 C5 C6 C7 179.2(5) . .
C3 C2 C7 C6 -1.3(8) . .
C1 C2 C7 C6 176.2(5) . .
C5 C6 C7 C2 1.7(8) . .
C4 C5 C8 C13 -122.2(5) . .
C6 C5 C8 C13 58.1(7) . .
C4 C5 C8 C9 60.8(7) . .
C6 C5 C8 C9 -118.9(5) . .
C13 C8 C9 C10 -0.5(8) . .
C5 C8 C9 C10 176.6(5) . .
C8 C9 C10 C11 -0.1(8) . .
C9 C10 C11 C12 0.7(8) . .
C9 C10 C11 C21 178.9(5) . .
C10 C11 C12 C13 -0.7(7) . .
C21 C11 C12 C13 -179.0(4) . .
C9 C8 C13 C12 0.5(7) . .
C5 C8 C13 C12 -176.6(4) . .
C9 C8 C13 C14 -177.2(5) . .
C5 C8 C13 C14 5.8(7) . .
C11 C12 C13 C8 0.1(7) . .
C11 C12 C13 C14 177.8(4) . .
C8 C13 C14 C15 -122.5(6) . .
C12 C13 C14 C15 59.8(7) . .
C8 C13 C14 C19 58.7(6) . .
C12 C13 C14 C19 -119.0(5) . .
C19 C14 C15 C16 -1.7(9) . .
C13 C14 C15 C16 179.4(6) . .
C14 C15 C16 C17 2.7(10) . .
C15 C16 C17 C18 -1.9(9) . .
C15 C16 C17 C20 -180.0(6) . .
C16 C17 C18 C19 0.1(8) . .
C20 C17 C18 C19 178.2(5) . .
C17 C18 C19 C14 0.9(8) . .
C15 C14 C19 C18 0.0(8) . .
C13 C14 C19 C18 178.8(4) . .
Cd3 O5 C20 O4 -0.7(6) 2_556 .
Cd3 O5 C20 C17 178.3(3) 2_556 .
Cd3 O4 C20 O5 -102.8(5) 1_445 .
Cd3 O4 C20 C17 78.2(5) 1_445 .
C16 C17 C20 O5 9.9(8) . .
C18 C17 C20 O5 -168.2(5) . .
C16 C17 C20 O4 -171.1(5) . .
C18 C17 C20 O4 10.9(7) . .
Cd2 O6 C21 O7 -2.8(5) . .
Cd2 O6 C21 C11 175.4(4) . .
Cd2 O7 C21 O6 2.7(5) . .
Cd2 O7 C21 C11 -175.5(4) . .
C10 C11 C21 O6 -178.8(5) . .
C12 C11 C21 O6 -0.6(7) . .
C10 C11 C21 O7 -0.7(7) . .
C12 C11 C21 O7 177.6(5) . .
C10 C11 C21 Cd2 -116(4) . .
C12 C11 C21 Cd2 62(4) . .
O10 Cd2 C21 O6 -164.6(3) . .
O9 Cd2 C21 O6 17.5(4) . .
O8 Cd2 C21 O6 -80.0(3) . .
N2 Cd2 C21 O6 110.5(3) 1_465 .
O7 Cd2 C21 O6 -177.3(5) . .
O10 Cd2 C21 O7 12.7(4) . .
O9 Cd2 C21 O7 -165.1(3) . .
O8 Cd2 C21 O7 97.3(3) . .
N2 Cd2 C21 O7 -72.1(3) 1_465 .
O6 Cd2 C21 O7 177.3(5) . .
O10 Cd2 C21 C11 130(4) . .
O9 Cd2 C21 C11 -48(4) . .
O8 Cd2 C21 C11 -145(4) . .
N2 Cd2 C21 C11 45(4) 1_465 .
O6 Cd2 C21 C11 -65(4) . .
O7 Cd2 C21 C11 117(4) . .
Cd3 O11 C22 O10 -103.7(7) . .
Cd3 O11 C22 C23 77.4(8) . .
Cd2 O10 C22 O11 -5.7(8) . .
Cd2 O10 C22 C23 173.3(3) . .
O11 C22 C23 C24 -174.7(5) . .
O10 C22 C23 C24 6.4(7) . .
O11 C22 C23 C28 5.2(7) . .
O10 C22 C23 C28 -173.8(5) . .
C28 C23 C24 C25 -2.2(7) . .
C22 C23 C24 C25 177.7(5) . .
C23 C24 C25 C26 2.5(8) . .
C24 C25 C26 C27 -0.6(8) . .
C24 C25 C26 C36 -177.6(5) . .
C25 C26 C27 C28 -1.4(7) . .
C36 C26 C27 C28 175.5(4) . .
C25 C26 C27 C29 177.9(5) . .
C36 C26 C27 C29 -5.3(7) . .
C24 C23 C28 C27 0.2(7) . .
C22 C23 C28 C27 -179.7(4) . .
C26 C27 C28 C23 1.6(7) . .
C29 C27 C28 C23 -177.7(4) . .
C26 C27 C29 C30 121.7(5) . .
C28 C27 C29 C30 -59.0(7) . .
C26 C27 C29 C34 -58.2(7) . .
C28 C27 C29 C34 121.0(5) . .
C34 C29 C30 C31 2.5(8) . .
C27 C29 C30 C31 -177.5(5) . .
C29 C30 C31 C32 -2.6(9) . .
C30 C31 C32 C33 0.3(8) . .
C30 C31 C32 C35 178.0(5) . .
C31 C32 C33 C34 2.1(8) . .
C35 C32 C33 C34 -175.5(5) . .
C32 C33 C34 C29 -2.2(9) . .
C30 C29 C34 C33 -0.1(8) . .
C27 C29 C34 C33 179.9(5) . .
Cd3 O12 C35 O13 5.7(6) 2_676 .
Cd3 O12 C35 C32 -173.2(4) 2_676 .
Cd3 O13 C35 O12 -5.5(5) 2_676 .
Cd3 O13 C35 C32 173.4(4) 2_676 .
C31 C32 C35 O12 -9.4(8) . .
C33 C32 C35 O12 168.1(5) . .
C31 C32 C35 O13 171.6(5) . .
C33 C32 C35 O13 -10.8(8) . .
C31 C32 C35 Cd3 -84(4) . 2_676
C33 C32 C35 Cd3 94(4) . 2_676
C27 C26 C36 C37 -45.7(7) . .
C25 C26 C36 C37 131.2(6) . .
C27 C26 C36 C41 138.3(6) . .
C25 C26 C36 C41 -44.8(8) . .
C41 C36 C37 C38 -2.5(9) . .
C26 C36 C37 C38 -178.6(5) . .
C36 C37 C38 C39 2.0(9) . .
C37 C38 C39 C40 -0.4(9) . .
C37 C38 C39 C42 -179.5(5) . .
C38 C39 C40 C41 -0.7(11) . .
C42 C39 C40 C41 178.5(7) . .
C37 C36 C41 C40 1.5(10) . .
C26 C36 C41 C40 177.6(6) . .
C39 C40 C41 C36 0.1(12) . .
Cd1 O15 C42 O14 1.9(6) 2_667 .
Cd1 O15 C42 C39 -178.6(5) 2_667 .
Cd1 O14 C42 O15 -1.9(6) 2_667 .
Cd1 O14 C42 C39 178.5(5) 2_667 .
C40 C39 C42 O15 24.8(9) . .
C38 C39 C42 O15 -156.0(6) . .
C40 C39 C42 O14 -155.6(6) . .
C38 C39 C42 O14 23.5(9) . .
C40 C39 C42 Cd1 -90(18) . 2_667
C38 C39 C42 Cd1 89(18) . 2_667
C47 N1 C43 C44 0.5(9) . .
Cd1 N1 C43 C44 -170.6(5) . .
N1 C43 C44 C45 -0.5(10) . .
C43 C44 C45 C46 0.2(9) . .
C43 C44 C45 C48 -176.3(5) . .
C44 C45 C46 C47 0.0(9) . .
C48 C45 C46 C47 176.6(5) . .
C43 N1 C47 C46 -0.2(9) . .
Cd1 N1 C47 C46 171.3(5) . .
C45 C46 C47 N1 0.0(10) . .
C44 C45 C48 C49 13.9(8) . .
C46 C45 C48 C49 -162.4(5) . .
C44 C45 C48 C52 -169.6(6) . .
C46 C45 C48 C52 14.1(8) . .
C52 C48 C49 C50 -0.3(8) . .
C45 C48 C49 C50 176.4(5) . .
C51 N2 C50 C49 1.0(9) . .
Cd2 N2 C50 C49 -161.0(5) 1_645 .
C48 C49 C50 N2 -0.1(9) . .
C50 N2 C51 C52 -1.8(9) . .
Cd2 N2 C51 C52 160.0(5) 1_645 .
N2 C51 C52 C48 1.5(10) . .
C49 C48 C52 C51 -0.4(9) . .
C45 C48 C52 C51 -177.0(5) . .
